data_7014668
loop_
_publ_author_name
'Kachi-Terajima, Chihiro'
'Yanagi, Katsuya'
'Kaziki, Toru'
'Kitazawa, Takafumi'
'Hasegawa, Miki'

_publ_section_title
;
 Luminescence tuning of imidazole-based lanthanide(iii) complexes [Ln =
 Sm, Eu, Gd, Tb, Dy].
;
_journal_issue 10
_journal_name_full 'Dalton transactions (Cambridge, England : 2003)'
_journal_page_first 2249
_journal_page_last 2256
_journal_paper_doi 10.1039/c0dt01046d
_journal_volume 40
_journal_year 2011
_chemical_formula_sum 'C21 H40 Eu N13 O14'
_chemical_formula_weight 850.62
_chemical_name_systematic
;
?
;
_space_group_IT_number 14
_symmetry_cell_setting monoclinic
_symmetry_space_group_name_Hall '-P 2yn'
_symmetry_space_group_name_H-M 'P 1 21/n 1'
_atom_sites_solution_hydrogens geom
_atom_sites_solution_primary direct
_atom_sites_solution_secondary difmap
_audit_creation_method SHELXL-97
_cell_angle_alpha 90.00
_cell_angle_beta 93.250(9)
_cell_angle_gamma 90.00
_cell_formula_units_Z 4
_cell_length_a 14.540(6)
_cell_length_b 15.354(6)
_cell_length_c 14.989(6)
_cell_measurement_temperature 100(2)
_cell_volume 3341(2)
_computing_cell_refinement 'Bruker SMART'
_computing_data_collection 'Bruker SMART'
_computing_data_reduction 'Bruker SAINT'
_computing_molecular_graphics 'Bruker SHELXTL'
_computing_publication_material 'Bruker SHELXTL'
_computing_structure_refinement 'SHELXL-97 (Sheldrick, 1997)'
_computing_structure_solution 'SHELXS-97 (Sheldrick, 1990)'
_diffrn_ambient_temperature 100(2)
_diffrn_detector_area_resol_mean 8.366
_diffrn_measured_fraction_theta_full 0.962
_diffrn_measured_fraction_theta_max 0.962
_diffrn_measurement_device_type 'CCD area detector'
_diffrn_measurement_method 'phi and omega scans'
_diffrn_radiation_monochromator graphite
_diffrn_radiation_source 'fine-focus sealed tube'
_diffrn_radiation_type MoK\a
_diffrn_radiation_wavelength 0.71073
_diffrn_reflns_av_R_equivalents 0.0531
_diffrn_reflns_av_sigmaI/netI 0.1194
_diffrn_reflns_limit_h_max 19
_diffrn_reflns_limit_h_min -16
_diffrn_reflns_limit_k_max 20
_diffrn_reflns_limit_k_min -15
_diffrn_reflns_limit_l_max 19
_diffrn_reflns_limit_l_min -14
_diffrn_reflns_number 16441
_diffrn_reflns_theta_full 28.45
_diffrn_reflns_theta_max 28.45
_diffrn_reflns_theta_min 1.90
_diffrn_standards_decay_% 0
_exptl_absorpt_coefficient_mu 1.961
_exptl_absorpt_correction_T_max 0.7444
_exptl_absorpt_correction_T_min 0.6196
_exptl_absorpt_correction_type empirical
_exptl_absorpt_process_details 'SADABS; Sheldrick 1996'
_exptl_crystal_colour colourless
_exptl_crystal_density_diffrn 1.691
_exptl_crystal_density_method 'not measured'
_exptl_crystal_description prism
_exptl_crystal_F_000 1728
_exptl_crystal_size_max 0.27
_exptl_crystal_size_mid 0.24
_exptl_crystal_size_min 0.16
_refine_diff_density_max 3.198
_refine_diff_density_min -2.485
_refine_diff_density_rms 0.190
_refine_ls_extinction_method none
_refine_ls_goodness_of_fit_ref 1.174
_refine_ls_hydrogen_treatment mixed
_refine_ls_matrix_type full
_refine_ls_number_parameters 485
_refine_ls_number_reflns 8119
_refine_ls_number_restraints 0
_refine_ls_restrained_S_all 1.174
_refine_ls_R_factor_all 0.0913
_refine_ls_R_factor_gt 0.0718
_refine_ls_shift/su_max 0.000
_refine_ls_shift/su_mean 0.000
_refine_ls_structure_factor_coef Fsqd
_refine_ls_weighting_details 'calc w=1/[\s^2^(Fo^2^)+(0.0000P)^2^+17.8611P] where P=(Fo^2^+2Fc^2^)/3'
_refine_ls_weighting_scheme calc
_refine_ls_wR_factor_gt 0.1755
_refine_ls_wR_factor_ref 0.1889
_reflns_number_gt 6334
_reflns_number_total 8119
_reflns_threshold_expression >2sigma(I)
_cod_data_source_file C0DT01046D.TXT
_cod_data_source_block 2_EuMe3L
_cod_depositor_comments
;
The following automatic conversions were performed:
'_symmetry_cell_setting' value 'Monoclinic' changed to 'monoclinic'
according to '/home/saulius/struct/CIF-dictionaries/cif_core.dic'
dictionary named 'cif_core.dic' version 2.4.1 from 2010-06-29.

Automatic conversion script
Id: cif_fix_enum 1555 2011-01-17 13:19:09Z saulius 
;
_cod_original_sg_symbol_H-M P2(1)/n
_cod_database_code 7014668

loop_
_symmetry_equiv_pos_as_xyz
'x, y, z'
'-x+1/2, y+1/2, -z+1/2'
'-x, -y, -z'
'x-1/2, -y-1/2, z-1/2'

loop_
_atom_site_label
_atom_site_type_symbol
_atom_site_fract_x
_atom_site_fract_y
_atom_site_fract_z
_atom_site_U_iso_or_equiv
_atom_site_adp_type
_atom_site_occupancy
_atom_site_symmetry_multiplicity
_atom_site_calc_flag
_atom_site_refinement_flags
_atom_site_disorder_assembly
_atom_site_disorder_group
C1 C 0.6660(5) 0.1753(5) 0.6265(5) 0.0273(15) Uani 1 1 d . . .
H1A H 0.6910 0.2227 0.5902 0.033 Uiso 1 1 calc R . .
H1B H 0.6441 0.1287 0.5850 0.033 Uiso 1 1 calc R . .
C2 C 0.7439(5) 0.1391(5) 0.6880(5) 0.0278(16) Uani 1 1 d . . .
H2A H 0.7239 0.0844 0.7158 0.033 Uiso 1 1 calc R . .
H2B H 0.7980 0.1261 0.6531 0.033 Uiso 1 1 calc R . .
C3 C 0.8519(5) 0.2229(4) 0.7732(6) 0.0275(16) Uani 1 1 d . . .
H3 H 0.8991 0.1946 0.7429 0.033 Uiso 1 1 calc R . .
C4 C 0.8752(5) 0.2904(4) 0.8393(5) 0.0252(15) Uani 1 1 d . . .
C5 C 0.8594(5) 0.3964(5) 0.9296(5) 0.0256(15) Uani 1 1 d . . .
H5 H 0.8326 0.4377 0.9675 0.031 Uiso 1 1 calc R . .
C6 C 0.9515(5) 0.3906(5) 0.9163(5) 0.0268(15) Uani 1 1 d . . .
H6 H 0.9993 0.4263 0.9422 0.032 Uiso 1 1 calc R . .
C7 C 1.0470(6) 0.2928(6) 0.8218(8) 0.042(2) Uani 1 1 d . . .
H7A H 1.0568 0.2313 0.8368 0.062 Uiso 1 1 calc R . .
H7B H 1.0985 0.3274 0.8478 0.062 Uiso 1 1 calc R . .
H7C H 1.0435 0.2998 0.7567 0.062 Uiso 1 1 calc R . .
C8 C 0.5181(5) 0.1405(5) 0.6925(6) 0.0292(16) Uani 1 1 d . . .
H8A H 0.4984 0.1107 0.6360 0.035 Uiso 1 1 calc R . .
H8B H 0.4629 0.1680 0.7163 0.035 Uiso 1 1 calc R . .
C9 C 0.5561(5) 0.0732(5) 0.7592(5) 0.0256(15) Uani 1 1 d . . .
H9A H 0.5050 0.0383 0.7817 0.031 Uiso 1 1 calc R . .
H9B H 0.5985 0.0333 0.7299 0.031 Uiso 1 1 calc R . .
C10 C 0.6162(5) 0.0793(5) 0.9094(5) 0.0259(15) Uani 1 1 d . . .
H10 H 0.5954 0.0213 0.9170 0.031 Uiso 1 1 calc R . .
C11 C 0.6609(5) 0.1272(4) 0.9819(5) 0.0248(15) Uani 1 1 d . . .
C12 C 0.7252(5) 0.2323(5) 1.0584(6) 0.0292(16) Uani 1 1 d . . .
H12 H 0.7511 0.2874 1.0743 0.035 Uiso 1 1 calc R . .
C13 C 0.7196(5) 0.1631(5) 1.1144(6) 0.0297(16) Uani 1 1 d . . .
H13 H 0.7400 0.1610 1.1757 0.036 Uiso 1 1 calc R . .
C14 C 0.6571(6) 0.0097(5) 1.0975(6) 0.0345(18) Uani 1 1 d . . .
H14A H 0.5902 0.0012 1.0935 0.052 Uiso 1 1 calc R . .
H14B H 0.6804 0.0032 1.1598 0.052 Uiso 1 1 calc R . .
H14C H 0.6861 -0.0339 1.0605 0.052 Uiso 1 1 calc R . .
C15 C 0.5368(6) 0.2766(5) 0.6147(5) 0.0294(16) Uani 1 1 d . . .
H15A H 0.5042 0.2469 0.5635 0.035 Uiso 1 1 calc R . .
H15B H 0.5828 0.3165 0.5906 0.035 Uiso 1 1 calc R . .
C16 C 0.4681(6) 0.3294(5) 0.6641(6) 0.0307(17) Uani 1 1 d . . .
H16A H 0.4431 0.3770 0.6253 0.037 Uiso 1 1 calc R . .
H16B H 0.4163 0.2918 0.6802 0.037 Uiso 1 1 calc R . .
C17 C 0.4899(5) 0.4419(5) 0.7712(5) 0.0274(16) Uani 1 1 d . . .
H17 H 0.4417 0.4738 0.7407 0.033 Uiso 1 1 calc R . .
C18 C 0.5401(5) 0.4762(4) 0.8496(5) 0.0242(15) Uani 1 1 d . . .
C19 C 0.6380(5) 0.4875(4) 0.9623(5) 0.0262(15) Uani 1 1 d . . .
H19 H 0.6871 0.4753 1.0050 0.031 Uiso 1 1 calc R . .
C20 C 0.5852(5) 0.5619(5) 0.9611(5) 0.0269(16) Uani 1 1 d . . .
H20 H 0.5909 0.6095 1.0015 0.032 Uiso 1 1 calc R . .
C21 C 0.4519(6) 0.6172(5) 0.8620(6) 0.0355(19) Uani 1 1 d . . .
H21A H 0.4605 0.6353 0.8004 0.053 Uiso 1 1 calc R . .
H21B H 0.4566 0.6682 0.9014 0.053 Uiso 1 1 calc R . .
H21C H 0.3909 0.5906 0.8655 0.053 Uiso 1 1 calc R . .
H22 H 0.765(8) 0.372(8) 0.694(8) 0.06(3) Uiso 1 1 d . . .
H23 H 0.685(10) 0.420(10) 0.692(10) 0.09(5) Uiso 1 1 d . . .
H24 H 0.503(10) 0.223(9) 0.913(10) 0.08(5) Uiso 1 1 d . . .
H25 H 0.451(7) 0.271(6) 0.875(6) 0.02(2) Uiso 1 1 d . . .
H26 H 0.261(8) 0.646(7) 0.738(8) 0.04(4) Uiso 1 1 d . . .
H27 H 0.316(8) 0.636(8) 0.677(8) 0.05(3) Uiso 1 1 d . . .
H28 H 0.366(7) 0.546(7) 0.563(8) 0.04(3) Uiso 1 1 d . . .
H29 H 0.440(9) 0.574(9) 0.596(9) 0.07(5) Uiso 1 1 d . . .
H30 H 0.299(8) 0.260(8) 0.833(7) 0.05(3) Uiso 1 1 d . . .
H31 H 0.311(7) 0.340(7) 0.830(7) 0.04(3) Uiso 1 1 d . . .
N1 N 0.5857(5) 0.2098(4) 0.6729(4) 0.0262(13) Uani 1 1 d . . .
N2 N 0.7688(5) 0.2024(4) 0.7568(5) 0.0259(13) Uani 1 1 d . . .
N3 N 0.8109(4) 0.3340(4) 0.8807(4) 0.0245(13) Uani 1 1 d . . .
N4 N 0.9610(4) 0.3227(4) 0.8577(5) 0.0273(14) Uani 1 1 d . . .
N5 N 0.6055(4) 0.1187(4) 0.8340(5) 0.0261(14) Uani 1 1 d . . .
N6 N 0.6879(4) 0.2102(4) 0.9753(4) 0.0252(13) Uani 1 1 d . . .
N7 N 0.6789(4) 0.0974(4) 1.0656(4) 0.0255(13) Uani 1 1 d . . .
N8 N 0.5140(4) 0.3659(4) 0.7449(4) 0.0242(13) Uani 1 1 d . . .
N9 N 0.6099(4) 0.4337(4) 0.8938(4) 0.0235(13) Uani 1 1 d . . .
N10 N 0.5234(4) 0.5535(4) 0.8903(5) 0.0253(13) Uani 1 1 d . . .
N11 N 0.8775(5) 0.0476(4) 0.9082(5) 0.0348(16) Uani 1 1 d . . .
N12 N 0.2089(5) 0.4993(4) 0.8534(5) 0.0297(14) Uani 1 1 d . . .
N13 N 0.9094(5) 0.3338(4) 0.5876(5) 0.0275(14) Uani 1 1 d . . .
O1 O 0.7066(4) 0.3782(4) 0.7137(4) 0.0282(12) Uani 1 1 d . . .
O2 O 0.5015(4) 0.2640(4) 0.9048(4) 0.0287(13) Uani 1 1 d . . .
O3 O 0.8199(4) 0.0054(4) 0.9507(5) 0.0445(16) Uani 1 1 d . . .
O4 O 0.8820(4) 0.0353(4) 0.8272(4) 0.0353(13) Uani 1 1 d . . .
O5 O 0.9307(5) 0.1006(4) 0.9492(5) 0.0452(16) Uani 1 1 d . . .
O6 O 0.1701(5) 0.4533(4) 0.9090(5) 0.0438(16) Uani 1 1 d . . .
O7 O 0.1909(5) 0.5790(4) 0.8467(5) 0.0453(16) Uani 1 1 d . . .
O8 O 0.2674(5) 0.4669(4) 0.8058(4) 0.0402(14) Uani 1 1 d . . .
O9 O 0.9705(4) 0.3610(4) 0.5404(4) 0.0420(15) Uani 1 1 d . . .
O10 O 0.8726(5) 0.2620(4) 0.5722(5) 0.0503(19) Uani 1 1 d . . .
O11 O 0.8858(4) 0.3798(3) 0.6523(4) 0.0342(13) Uani 1 1 d . . .
O12 O 0.2805(5) 0.6679(4) 0.7096(6) 0.0379(16) Uani 1 1 d . . .
O13 O 0.3917(6) 0.5659(5) 0.6108(5) 0.0442(16) Uani 1 1 d . . .
O14 O 0.3344(5) 0.2992(5) 0.8378(6) 0.0463(18) Uani 1 1 d . . .
Eu1 Eu 0.64391(2) 0.28469(2) 0.82774(2) 0.02051(13) Uani 1 1 d . . .

loop_
_atom_site_aniso_label
_atom_site_aniso_U_11
_atom_site_aniso_U_22
_atom_site_aniso_U_33
_atom_site_aniso_U_23
_atom_site_aniso_U_13
_atom_site_aniso_U_12
C1 0.034(4) 0.023(3) 0.024(4) 0.001(3) 0.004(3) -0.005(3)
C2 0.039(4) 0.015(3) 0.031(4) -0.003(3) 0.005(3) -0.001(3)
C3 0.033(4) 0.013(3) 0.037(4) -0.001(3) 0.007(3) -0.003(3)
C4 0.031(4) 0.014(3) 0.031(4) 0.003(3) 0.000(3) -0.005(3)
C5 0.032(4) 0.022(3) 0.023(4) -0.002(3) 0.001(3) 0.001(3)
C6 0.032(4) 0.016(3) 0.032(4) -0.003(3) 0.003(3) -0.002(3)
C7 0.028(4) 0.030(4) 0.068(7) -0.017(4) 0.010(4) -0.001(3)
C8 0.029(4) 0.024(4) 0.034(4) -0.002(3) -0.001(3) -0.007(3)
C9 0.030(4) 0.018(3) 0.028(4) -0.001(3) 0.001(3) -0.006(3)
C10 0.034(4) 0.015(3) 0.029(4) -0.001(3) 0.005(3) 0.001(3)
C11 0.033(4) 0.016(3) 0.026(4) 0.000(3) 0.008(3) 0.006(3)
C12 0.032(4) 0.020(3) 0.035(4) -0.001(3) 0.001(3) 0.001(3)
C13 0.028(4) 0.027(4) 0.034(5) 0.003(3) 0.001(3) 0.002(3)
C14 0.044(5) 0.026(4) 0.034(5) 0.013(3) 0.007(4) -0.003(3)
C15 0.040(4) 0.024(3) 0.025(4) 0.002(3) -0.001(3) 0.003(3)
C16 0.037(4) 0.024(4) 0.031(4) -0.001(3) -0.003(3) 0.000(3)
C17 0.032(4) 0.022(3) 0.028(4) 0.003(3) 0.002(3) -0.001(3)
C18 0.036(4) 0.016(3) 0.022(4) 0.003(3) 0.009(3) -0.001(3)
C19 0.032(4) 0.014(3) 0.033(4) -0.004(3) 0.007(3) -0.004(3)
C20 0.035(4) 0.014(3) 0.032(4) -0.001(3) 0.007(3) -0.001(3)
C21 0.044(5) 0.013(3) 0.050(5) 0.010(3) 0.009(4) 0.007(3)
N1 0.034(3) 0.017(3) 0.028(3) -0.001(2) 0.002(3) -0.001(2)
N2 0.036(3) 0.011(3) 0.031(3) -0.002(2) 0.009(3) -0.005(2)
N3 0.033(3) 0.012(3) 0.029(3) -0.001(2) 0.005(3) -0.001(2)
N4 0.032(3) 0.013(3) 0.037(4) -0.003(2) 0.007(3) 0.000(2)
N5 0.018(3) 0.011(2) 0.050(4) 0.003(3) 0.007(3) -0.002(2)
N6 0.032(3) 0.013(3) 0.031(3) -0.001(2) 0.003(3) 0.002(2)
N7 0.032(3) 0.017(3) 0.029(3) 0.003(2) 0.005(3) 0.003(2)
N8 0.030(3) 0.020(3) 0.023(3) 0.003(2) 0.003(2) 0.001(2)
N9 0.034(3) 0.012(3) 0.025(3) -0.001(2) 0.006(3) -0.002(2)
N10 0.031(3) 0.009(2) 0.036(4) 0.002(2) 0.012(3) 0.000(2)
N11 0.037(4) 0.021(3) 0.046(5) -0.004(3) 0.004(3) 0.007(3)
N12 0.035(4) 0.019(3) 0.035(4) -0.005(3) -0.002(3) -0.002(3)
N13 0.038(4) 0.014(3) 0.032(4) 0.002(2) 0.009(3) 0.001(2)
O1 0.041(3) 0.019(2) 0.026(3) 0.004(2) 0.008(2) 0.005(2)
O2 0.029(3) 0.018(3) 0.039(3) 0.007(2) 0.005(3) 0.001(2)
O3 0.040(3) 0.044(4) 0.051(4) 0.001(3) 0.011(3) 0.003(3)
O4 0.054(4) 0.021(3) 0.031(3) -0.004(2) 0.007(3) 0.001(2)
O5 0.058(4) 0.033(3) 0.045(4) -0.017(3) 0.000(3) -0.003(3)
O6 0.055(4) 0.029(3) 0.049(4) -0.006(3) 0.014(3) -0.017(3)
O7 0.059(4) 0.021(3) 0.057(4) 0.000(3) 0.015(3) 0.008(3)
O8 0.054(4) 0.029(3) 0.039(4) 0.000(3) 0.013(3) 0.008(3)
O9 0.045(3) 0.035(3) 0.048(4) -0.011(3) 0.021(3) -0.012(3)
O10 0.078(5) 0.018(3) 0.058(5) -0.013(3) 0.033(4) -0.016(3)
O11 0.045(3) 0.019(2) 0.040(3) -0.006(2) 0.019(3) -0.001(2)
O12 0.042(4) 0.020(3) 0.052(5) 0.001(3) 0.004(3) 0.002(3)
O13 0.048(4) 0.042(4) 0.043(4) -0.004(3) 0.005(3) 0.010(3)
O14 0.036(4) 0.023(3) 0.080(6) 0.007(3) -0.004(3) 0.000(3)
Eu1 0.0264(2) 0.00998(16) 0.0254(2) 0.00001(13) 0.00376(13) 0.00035(13)

loop_
_atom_type_symbol
_atom_type_description
_atom_type_scat_dispersion_real
_atom_type_scat_dispersion_imag
_atom_type_scat_source
C C 0.0033 0.0016 'International Tables Vol C Tables 4.2.6.8 and 6.1.1.4'
H H 0.0000 0.0000 'International Tables Vol C Tables 4.2.6.8 and 6.1.1.4'
N N 0.0061 0.0033 'International Tables Vol C Tables 4.2.6.8 and 6.1.1.4'
O O 0.0106 0.0060 'International Tables Vol C Tables 4.2.6.8 and 6.1.1.4'
Eu Eu -0.1578 3.6682 'International Tables Vol C Tables 4.2.6.8 and 6.1.1.4'

loop_
_geom_angle_atom_site_label_1
_geom_angle_atom_site_label_2
_geom_angle_atom_site_label_3
_geom_angle
_geom_angle_site_symmetry_1
_geom_angle_site_symmetry_3
_geom_angle_publ_flag
N1 C1 C2 114.9(6) . . ?
N1 C1 H1A 108.5 . . ?
C2 C1 H1A 108.5 . . ?
N1 C1 H1B 108.5 . . ?
C2 C1 H1B 108.5 . . ?
H1A C1 H1B 107.5 . . ?
N2 C2 C1 109.5(6) . . ?
N2 C2 H2A 109.8 . . ?
C1 C2 H2A 109.8 . . ?
N2 C2 H2B 109.8 . . ?
C1 C2 H2B 109.8 . . ?
H2A C2 H2B 108.2 . . ?
N2 C3 C4 119.6(7) . . ?
N2 C3 H3 120.2 . . ?
C4 C3 H3 120.2 . . ?
N3 C4 N4 112.5(6) . . ?
N3 C4 C3 122.1(7) . . ?
N4 C4 C3 124.9(7) . . ?
C6 C5 N3 110.7(7) . . ?
C6 C5 H5 124.6 . . ?
N3 C5 H5 124.6 . . ?
C5 C6 N4 106.1(7) . . ?
C5 C6 H6 127.0 . . ?
N4 C6 H6 127.0 . . ?
N4 C7 H7A 109.5 . . ?
N4 C7 H7B 109.5 . . ?
H7A C7 H7B 109.5 . . ?
N4 C7 H7C 109.5 . . ?
H7A C7 H7C 109.5 . . ?
H7B C7 H7C 109.5 . . ?
N1 C8 C9 113.3(6) . . ?
N1 C8 H8A 108.9 . . ?
C9 C8 H8A 108.9 . . ?
N1 C8 H8B 108.9 . . ?
C9 C8 H8B 108.9 . . ?
H8A C8 H8B 107.7 . . ?
N5 C9 C8 108.8(6) . . ?
N5 C9 H9A 109.9 . . ?
C8 C9 H9A 109.9 . . ?
N5 C9 H9B 109.9 . . ?
C8 C9 H9B 109.9 . . ?
H9A C9 H9B 108.3 . . ?
N5 C10 C11 116.8(7) . . ?
N5 C10 H10 121.6 . . ?
C11 C10 H10 121.6 . . ?
N6 C11 N7 110.5(7) . . ?
N6 C11 C10 123.7(7) . . ?
N7 C11 C10 125.8(7) . . ?
C13 C12 N6 109.4(7) . . ?
C13 C12 H12 125.3 . . ?
N6 C12 H12 125.3 . . ?
C12 C13 N7 106.7(7) . . ?
C12 C13 H13 126.7 . . ?
N7 C13 H13 126.7 . . ?
N7 C14 H14A 109.5 . . ?
N7 C14 H14B 109.5 . . ?
H14A C14 H14B 109.5 . . ?
N7 C14 H14C 109.5 . . ?
H14A C14 H14C 109.5 . . ?
H14B C14 H14C 109.5 . . ?
N1 C15 C16 112.8(7) . . ?
N1 C15 H15A 109.0 . . ?
C16 C15 H15A 109.0 . . ?
N1 C15 H15B 109.0 . . ?
C16 C15 H15B 109.0 . . ?
H15A C15 H15B 107.8 . . ?
N8 C16 C15 109.2(7) . . ?
N8 C16 H16A 109.8 . . ?
C15 C16 H16A 109.8 . . ?
N8 C16 H16B 109.8 . . ?
C15 C16 H16B 109.8 . . ?
H16A C16 H16B 108.3 . . ?
N8 C17 C18 116.4(7) . . ?
N8 C17 H17 121.8 . . ?
C18 C17 H17 121.8 . . ?
N9 C18 N10 110.5(7) . . ?
N9 C18 C17 123.6(6) . . ?
N10 C18 C17 125.9(7) . . ?
N9 C19 C20 110.5(7) . . ?
N9 C19 H19 124.7 . . ?
C20 C19 H19 124.7 . . ?
N10 C20 C19 106.0(7) . . ?
N10 C20 H20 127.0 . . ?
C19 C20 H20 127.0 . . ?
N10 C21 H21A 109.5 . . ?
N10 C21 H21B 109.5 . . ?
H21A C21 H21B 109.5 . . ?
N10 C21 H21C 109.5 . . ?
H21A C21 H21C 109.5 . . ?
H21B C21 H21C 109.5 . . ?
C8 N1 C1 112.5(6) . . ?
C8 N1 C15 107.8(6) . . ?
C1 N1 C15 109.2(6) . . ?
C8 N1 Eu1 108.4(5) . . ?
C1 N1 Eu1 109.8(5) . . ?
C15 N1 Eu1 109.0(4) . . ?
C3 N2 C2 120.4(7) . . ?
C3 N2 Eu1 120.2(5) . . ?
C2 N2 Eu1 118.9(5) . . ?
C4 N3 C5 104.3(6) . . ?
C4 N3 Eu1 112.1(5) . . ?
C5 N3 Eu1 143.2(5) . . ?
C4 N4 C6 106.4(6) . . ?
C4 N4 C7 127.4(7) . . ?
C6 N4 C7 126.2(7) . . ?
C10 N5 C9 118.4(6) . . ?
C10 N5 Eu1 118.4(5) . . ?
C9 N5 Eu1 122.1(5) . . ?
C11 N6 C12 105.7(6) . . ?
C11 N6 Eu1 115.6(5) . . ?
C12 N6 Eu1 138.3(5) . . ?
C11 N7 C13 107.7(6) . . ?
C11 N7 C14 125.5(7) . . ?
C13 N7 C14 126.8(7) . . ?
C17 N8 C16 118.8(7) . . ?
C17 N8 Eu1 120.4(5) . . ?
C16 N8 Eu1 120.7(5) . . ?
C18 N9 C19 105.2(6) . . ?
C18 N9 Eu1 113.6(5) . . ?
C19 N9 Eu1 141.2(5) . . ?
C20 N10 C18 107.8(6) . . ?
C20 N10 C21 126.0(6) . . ?
C18 N10 C21 126.2(7) . . ?
O4 N11 O5 120.9(7) . . ?
O4 N11 O3 119.5(7) . . ?
O5 N11 O3 119.6(8) . . ?
O8 N12 O6 120.4(7) . . ?
O8 N12 O7 119.3(7) . . ?
O6 N12 O7 120.3(7) . . ?
O9 N13 O10 120.6(7) . . ?
O9 N13 O11 119.0(6) . . ?
O10 N13 O11 120.5(6) . . ?
Eu1 O1 H22 124(7) . . ?
Eu1 O1 H23 129(10) . . ?
H22 O1 H23 107(10) . . ?
Eu1 O2 H24 102(10) . . ?
Eu1 O2 H25 118(6) . . ?
H24 O2 H25 105(10) . . ?
H26 O12 H27 113(10) . . ?
H28 O13 H29 101(10) . . ?
H30 O14 H31 110(10) . . ?
O1 Eu1 O2 139.8(2) . . ?
O1 Eu1 N2 72.0(2) . . ?
O2 Eu1 N2 142.17(19) . . ?
O1 Eu1 N8 70.5(2) . . ?
O2 Eu1 N8 70.6(2) . . ?
N2 Eu1 N8 125.5(2) . . ?
O1 Eu1 N6 141.9(2) . . ?
O2 Eu1 N6 73.0(2) . . ?
N2 Eu1 N6 89.4(2) . . ?
N8 Eu1 N6 142.5(2) . . ?
O1 Eu1 N9 80.38(19) . . ?
O2 Eu1 N9 75.3(2) . . ?
N2 Eu1 N9 141.22(19) . . ?
N8 Eu1 N9 66.0(2) . . ?
N6 Eu1 N9 96.32(19) . . ?
O1 Eu1 N5 133.3(2) . . ?
O2 Eu1 N5 70.64(19) . . ?
N2 Eu1 N5 71.57(19) . . ?
N8 Eu1 N5 110.1(2) . . ?
N6 Eu1 N5 64.7(2) . . ?
N9 Eu1 N5 144.5(2) . . ?
O1 Eu1 N3 70.5(2) . . ?
O2 Eu1 N3 133.4(2) . . ?
N2 Eu1 N3 65.9(2) . . ?
N8 Eu1 N3 131.20(19) . . ?
N6 Eu1 N3 71.5(2) . . ?
N9 Eu1 N3 79.61(19) . . ?
N5 Eu1 N3 117.84(19) . . ?
O1 Eu1 N1 76.08(19) . . ?
O2 Eu1 N1 96.8(2) . . ?
N2 Eu1 N1 67.4(2) . . ?
N8 Eu1 N1 66.24(19) . . ?
N6 Eu1 N1 127.72(19) . . ?
N9 Eu1 N1 131.4(2) . . ?
N5 Eu1 N1 63.6(2) . . ?
N3 Eu1 N1 128.80(19) . . ?
O1 Eu1 H24 151(3) . . ?
O2 Eu1 H24 14(3) . . ?
N2 Eu1 H24 129(3) . . ?
N8 Eu1 H24 81(3) . . ?
N6 Eu1 H24 65(3) . . ?
N9 Eu1 H24 88(3) . . ?
N5 Eu1 H24 57(3) . . ?
N3 Eu1 H24 133(3) . . ?
N1 Eu1 H24 93(3) . . ?

loop_
_geom_bond_atom_site_label_1
_geom_bond_atom_site_label_2
_geom_bond_distance
_geom_bond_site_symmetry_2
_geom_bond_publ_flag
C1 N1 1.489(10) . ?
C1 C2 1.524(11) . ?
C1 H1A 0.9900 . ?
C1 H1B 0.9900 . ?
C2 N2 1.447(9) . ?
C2 H2A 0.9900 . ?
C2 H2B 0.9900 . ?
C3 N2 1.259(10) . ?
C3 C4 1.460(10) . ?
C3 H3 0.9500 . ?
C4 N3 1.333(9) . ?
C4 N4 1.357(10) . ?
C5 C6 1.369(11) . ?
C5 N3 1.375(9) . ?
C5 H5 0.9500 . ?
C6 N4 1.376(9) . ?
C6 H6 0.9500 . ?
C7 N4 1.462(10) . ?
C7 H7A 0.9800 . ?
C7 H7B 0.9800 . ?
C7 H7C 0.9800 . ?
C8 N1 1.489(9) . ?
C8 C9 1.520(11) . ?
C8 H8A 0.9900 . ?
C8 H8B 0.9900 . ?
C9 N5 1.473(10) . ?
C9 H9A 0.9900 . ?
C9 H9B 0.9900 . ?
C10 N5 1.284(10) . ?
C10 C11 1.436(11) . ?
C10 H10 0.9500 . ?
C11 N6 1.338(9) . ?
C11 N7 1.348(10) . ?
C12 C13 1.360(11) . ?
C12 N6 1.372(11) . ?
C12 H12 0.9500 . ?
C13 N7 1.362(10) . ?
C13 H13 0.9500 . ?
C14 N7 1.470(9) . ?
C14 H14A 0.9800 . ?
C14 H14B 0.9800 . ?
C14 H14C 0.9800 . ?
C15 N1 1.501(10) . ?
C15 C16 1.512(11) . ?
C15 H15A 0.9900 . ?
C15 H15B 0.9900 . ?
C16 N8 1.461(10) . ?
C16 H16A 0.9900 . ?
C16 H16B 0.9900 . ?
C17 N8 1.286(9) . ?
C17 C18 1.448(11) . ?
C17 H17 0.9500 . ?
C18 N9 1.349(10) . ?
C18 N10 1.362(9) . ?
C19 N9 1.362(10) . ?
C19 C20 1.376(10) . ?
C19 H19 0.9500 . ?
C20 N10 1.357(10) . ?
C20 H20 0.9500 . ?
C21 N10 1.473(9) . ?
C21 H21A 0.9800 . ?
C21 H21B 0.9800 . ?
C21 H21C 0.9800 . ?
N1 Eu1 2.684(7) . ?
N2 Eu1 2.499(6) . ?
N3 Eu1 2.623(6) . ?
N5 Eu1 2.611(6) . ?
N6 Eu1 2.539(7) . ?
N8 Eu1 2.530(6) . ?
N9 Eu1 2.552(6) . ?
N11 O4 1.235(9) . ?
N11 O5 1.259(9) . ?
N11 O3 1.261(9) . ?
N12 O8 1.244(9) . ?
N12 O6 1.250(9) . ?
N12 O7 1.255(8) . ?
N13 O9 1.240(8) . ?
N13 O10 1.240(8) . ?
N13 O11 1.263(8) . ?
O1 Eu1 2.448(6) . ?
O1 H22 0.91(12) . ?
O1 H23 0.78(15) . ?
O2 Eu1 2.448(6) . ?
O2 H24 0.64(14) . ?
O2 H25 0.85(10) . ?
O12 H26 0.62(11) . ?
O12 H27 0.87(12) . ?
O13 H28 0.84(11) . ?
O13 H29 0.77(13) . ?
O14 H30 0.80(12) . ?
O14 H31 0.72(11) . ?
Eu1 H24 2.65(15) . ?
